data_7105029
loop_
_publ_author_name
'Zelikoff, Ayellet L'
'Kopilov, Jacob'
'Goldberg, Israel'
'Coates, Geoffrey W'
'Kol, Moshe'

_publ_section_title
;
 New facets of an old ligand: titanium and zirconium complexes of
 phenylenediamine bis(phenolate) in lactide polymerisation catalysis.
;
_journal_issue 44
_journal_name_full 'Chemical communications (Cambridge, England)'
_journal_page_first 6804
_journal_page_last 6806
_journal_paper_doi 10.1039/b915211c
_journal_year 2009
_chemical_formula_moiety 'C52 H88 N2 O8 Zr2, C5 H12'
_chemical_formula_sum 'C57 H100 N2 O8 Zr2'
_chemical_formula_weight 1123.83
_chemical_name_systematic
;
?
;
_space_group_IT_number 2
_symmetry_cell_setting triclinic
_symmetry_space_group_name_Hall '-P 1'
_symmetry_space_group_name_H-M 'P -1'
_atom_sites_solution_hydrogens geom
_atom_sites_solution_primary direct
_atom_sites_solution_secondary difmap
_audit_creation_method SHELXL-97
_cell_angle_alpha 66.3144(16)
_cell_angle_beta 80.8334(10)
_cell_angle_gamma 81.8588(11)
_cell_formula_units_Z 2
_cell_length_a 14.4907(4)
_cell_length_b 15.2879(3)
_cell_length_c 15.5942(4)
_cell_measurement_reflns_used 10865
_cell_measurement_temperature 110(2)
_cell_measurement_theta_max 25.98
_cell_measurement_theta_min 1.41
_cell_volume 3111.68(13)
_computing_cell_refinement Denzo
_computing_data_collection 'Collect, Nonius B.V.'
_computing_data_reduction 'Denzo & Scalepack'
_computing_structure_refinement 'SHELXL-97 (Sheldrick, 1997)'
_computing_structure_solution SIR-97
_diffrn_ambient_temperature 110(2)
_diffrn_detector_area_resol_mean 12.8
_diffrn_measured_fraction_theta_full 0.982
_diffrn_measured_fraction_theta_max 0.982
_diffrn_measurement_device_type 'Nonius KappaCCD'
_diffrn_measurement_method '1 deg. \f and \w scans'
_diffrn_radiation_monochromator graphite
_diffrn_radiation_source 'fine-focus sealed tube'
_diffrn_radiation_type MoK\a
_diffrn_radiation_wavelength 0.71073
_diffrn_reflns_av_R_equivalents 0.0510
_diffrn_reflns_av_sigmaI/netI 0.0639
_diffrn_reflns_limit_h_max 17
_diffrn_reflns_limit_h_min 0
_diffrn_reflns_limit_k_max 18
_diffrn_reflns_limit_k_min -18
_diffrn_reflns_limit_l_max 19
_diffrn_reflns_limit_l_min -18
_diffrn_reflns_number 27999
_diffrn_reflns_theta_full 25.98
_diffrn_reflns_theta_max 25.98
_diffrn_reflns_theta_min 2.41
_diffrn_standards_number 0
_exptl_absorpt_coefficient_mu 0.383
_exptl_absorpt_correction_type none
_exptl_crystal_colour colorless
_exptl_crystal_density_diffrn 1.199
_exptl_crystal_density_method 'not measured'
_exptl_crystal_description plates
_exptl_crystal_F_000 1200
_exptl_crystal_size_max 0.35
_exptl_crystal_size_mid 0.20
_exptl_crystal_size_min 0.10
_refine_diff_density_max 1.151
_refine_diff_density_min -0.759
_refine_diff_density_rms 0.087
_refine_ls_extinction_method none
_refine_ls_goodness_of_fit_ref 1.040
_refine_ls_hydrogen_treatment constr
_refine_ls_matrix_type full
_refine_ls_number_parameters 623
_refine_ls_number_reflns 11977
_refine_ls_number_restraints 4
_refine_ls_restrained_S_all 1.040
_refine_ls_R_factor_all 0.0845
_refine_ls_R_factor_gt 0.0549
_refine_ls_shift/su_max 0.001
_refine_ls_shift/su_mean 0.000
_refine_ls_structure_factor_coef Fsqd
_refine_ls_weighting_details 'calc w=1/[\s^2^(Fo^2^)+(0.0755P)^2^+2.9877P] where P=(Fo^2^+2Fc^2^)/3'
_refine_ls_weighting_scheme calc
_refine_ls_wR_factor_gt 0.1333
_refine_ls_wR_factor_ref 0.1513
_reflns_number_gt 8576
_reflns_number_total 11977
_reflns_threshold_expression >2sigma(I)
_cod_data_source_file b915211c.txt
_cod_data_source_block mk200
_cod_database_code 7105029

loop_
_symmetry_equiv_pos_as_xyz
'x, y, z'
'-x, -y, -z'

loop_
_atom_site_label
_atom_site_type_symbol
_atom_site_fract_x
_atom_site_fract_y
_atom_site_fract_z
_atom_site_U_iso_or_equiv
_atom_site_adp_type
_atom_site_occupancy
_atom_site_symmetry_multiplicity
_atom_site_calc_flag
_atom_site_refinement_flags
_atom_site_disorder_assembly
_atom_site_disorder_group
Zr1 Zr 0.84273(3) -0.18482(3) 0.80199(3) 0.02777(11) Uani 1 1 d . . .
Zr2 Zr 0.80486(3) 0.05656(3) 0.77948(3) 0.02843(12) Uani 1 1 d . . .
O3 O 0.85340(19) -0.08428(19) 0.86583(19) 0.0306(6) Uani 1 1 d . . .
C4 C 0.9151(3) -0.1140(3) 0.9403(3) 0.0366(10) Uani 1 1 d . . .
H4 H 0.9440 -0.1801 0.9494 0.044 Uiso 1 1 calc R . .
C5 C 0.9937(3) -0.0488(3) 0.9099(3) 0.0450(11) Uani 1 1 d . . .
H5A H 1.0246 -0.0449 0.8479 0.067 Uiso 1 1 calc R . .
H5B H 1.0395 -0.0746 0.9559 0.067 Uiso 1 1 calc R . .
H5C H 0.9680 0.0153 0.9061 0.067 Uiso 1 1 calc R . .
C6 C 0.8577(3) -0.1195(3) 1.0319(3) 0.0461(11) Uani 1 1 d . . .
H6A H 0.8302 -0.0552 1.0259 0.069 Uiso 1 1 calc R . .
H6B H 0.8983 -0.1451 1.0827 0.069 Uiso 1 1 calc R . .
H6C H 0.8075 -0.1617 1.0465 0.069 Uiso 1 1 calc R . .
O7 O 0.79258(19) -0.03994(18) 0.70935(18) 0.0290(6) Uani 1 1 d . . .
C8 C 0.7841(3) -0.0025(3) 0.6094(3) 0.0317(9) Uani 1 1 d . . .
H8 H 0.7791 0.0691 0.5859 0.038 Uiso 1 1 calc R . .
C9 C 0.6958(3) -0.0311(3) 0.5910(3) 0.0361(9) Uani 1 1 d . . .
H9A H 0.6996 -0.1010 0.6116 0.054 Uiso 1 1 calc R . .
H9B H 0.6894 -0.0011 0.5234 0.054 Uiso 1 1 calc R . .
H9C H 0.6412 -0.0099 0.6259 0.054 Uiso 1 1 calc R . .
C10 C 0.8717(3) -0.0332(4) 0.5575(3) 0.0443(11) Uani 1 1 d . . .
H10A H 0.9271 -0.0161 0.5742 0.066 Uiso 1 1 calc R . .
H10B H 0.8689 -0.0006 0.4894 0.066 Uiso 1 1 calc R . .
H10C H 0.8758 -0.1027 0.5754 0.066 Uiso 1 1 calc R . .
O11 O 0.8420(2) -0.29061(19) 0.92243(19) 0.0340(6) Uani 1 1 d . . .
C12 C 0.8443(3) -0.3768(3) 1.0033(3) 0.0378(10) Uani 1 1 d . . .
H12 H 0.7926 -0.3708 1.0519 0.045 Uiso 1 1 calc R . .
C13 C 0.8278(3) -0.4584(3) 0.9780(4) 0.0481(12) Uani 1 1 d . . .
H13A H 0.7663 -0.4461 0.9549 0.072 Uiso 1 1 calc R . .
H13B H 0.8297 -0.5184 1.0339 0.072 Uiso 1 1 calc R . .
H13C H 0.8768 -0.4636 0.9287 0.072 Uiso 1 1 calc R . .
C14 C 0.9370(4) -0.3932(3) 1.0429(4) 0.0514(12) Uani 1 1 d . . .
H14A H 0.9886 -0.3938 0.9942 0.077 Uiso 1 1 calc R . .
H14B H 0.9398 -0.4548 1.0969 0.077 Uiso 1 1 calc R . .
H14C H 0.9426 -0.3415 1.0633 0.077 Uiso 1 1 calc R . .
O15 O 0.96939(19) -0.1918(2) 0.7454(2) 0.0377(7) Uani 1 1 d . . .
C16 C 1.0580(3) -0.2108(4) 0.7008(4) 0.0547(13) Uani 1 1 d . . .
H16 H 1.0557 -0.1778 0.6312 0.066 Uiso 1 1 calc R . .
C17 C 1.1307(4) -0.1693(5) 0.7256(6) 0.093(2) Uani 1 1 d . . .
H17A H 1.1118 -0.1015 0.7129 0.139 Uiso 1 1 calc R . .
H17B H 1.1904 -0.1751 0.6878 0.139 Uiso 1 1 calc R . .
H17C H 1.1382 -0.2039 0.7927 0.139 Uiso 1 1 calc R . .
C18 C 1.0775(4) -0.3148(4) 0.7228(6) 0.086(2) Uani 1 1 d . . .
H18A H 1.0859 -0.3487 0.7897 0.128 Uiso 1 1 calc R . .
H18B H 1.1349 -0.3260 0.6844 0.128 Uiso 1 1 calc R . .
H18C H 1.0248 -0.3387 0.7088 0.128 Uiso 1 1 calc R . .
O19 O 0.7926(2) 0.10822(19) 0.8769(2) 0.0357(7) Uani 1 1 d . . .
C20 C 0.7753(3) 0.1755(3) 0.9207(3) 0.0434(11) Uani 1 1 d . . .
H20 H 0.7848 0.1408 0.9887 0.052 Uiso 1 1 calc R . .
C21 C 0.8443(5) 0.2512(4) 0.8755(4) 0.0690(17) Uani 1 1 d . . .
H21A H 0.9084 0.2205 0.8810 0.104 Uiso 1 1 calc R . .
H21B H 0.8336 0.2960 0.9074 0.104 Uiso 1 1 calc R . .
H21C H 0.8355 0.2861 0.8088 0.104 Uiso 1 1 calc R . .
C22 C 0.6735(4) 0.2166(4) 0.9143(4) 0.0648(15) Uani 1 1 d . . .
H22A H 0.6621 0.2478 0.8480 0.097 Uiso 1 1 calc R . .
H22B H 0.6607 0.2637 0.9436 0.097 Uiso 1 1 calc R . .
H22C H 0.6322 0.1647 0.9473 0.097 Uiso 1 1 calc R . .
O23 O 0.9111(2) 0.1139(2) 0.6965(2) 0.0415(7) Uani 1 1 d . . .
C24 C 0.9876(4) 0.1603(4) 0.6323(4) 0.0602(14) Uani 1 1 d . . .
H24 H 1.0281 0.1119 0.6120 0.072 Uiso 1 1 calc R . .
C25 C 0.9486(6) 0.2368(6) 0.5468(5) 0.085(2) Uani 1 1 d . . .
H25A H 0.9072 0.2088 0.5225 0.122 Uiso 1 1 calc R . .
H25B H 1.0003 0.2635 0.4981 0.122 Uiso 1 1 calc R . .
H25C H 0.9129 0.2879 0.5641 0.122 Uiso 1 1 calc R . .
C26 C 1.0441(5) 0.1967(5) 0.6778(5) 0.084(2) Uani 1 1 d . . .
H26A H 1.0061 0.2455 0.6969 0.126 Uiso 1 1 calc R . .
H26B H 1.0981 0.2252 0.6336 0.126 Uiso 1 1 calc R . .
H26C H 1.0662 0.1439 0.7335 0.126 Uiso 1 1 calc R . .
O27 O 0.78692(18) -0.25132(19) 0.73309(19) 0.0305(6) Uani 1 1 d . . .
C28 C 0.7023(3) -0.2858(3) 0.7581(3) 0.0273(8) Uani 1 1 d . . .
C29 C 0.6780(3) -0.3561(3) 0.7299(3) 0.0297(8) Uani 1 1 d . . .
C30 C 0.5878(3) -0.3858(3) 0.7605(3) 0.0307(9) Uani 1 1 d . . .
H30 H 0.5710 -0.4338 0.7431 0.037 Uiso 1 1 calc R . .
C31 C 0.5195(3) -0.3490(3) 0.8159(3) 0.0294(8) Uani 1 1 d . . .
C32 C 0.5453(3) -0.2802(3) 0.8411(3) 0.0290(8) Uani 1 1 d . . .
H32 H 0.5013 -0.2532 0.8777 0.035 Uiso 1 1 calc R . .
C33 C 0.6353(3) -0.2499(3) 0.8135(3) 0.0261(8) Uani 1 1 d . . .
N34 N 0.6664(2) -0.1757(2) 0.8368(2) 0.0246(7) Uani 1 1 d . . .
H34 H 0.6444 -0.1173 0.7929 0.029 Uiso 1 1 calc R . .
C35 C 0.6337(3) -0.1731(3) 0.9277(3) 0.0258(8) Uani 1 1 d . . .
C36 C 0.6191(3) -0.2567(3) 1.0060(3) 0.0295(8) Uani 1 1 d . . .
H36 H 0.6261 -0.3161 0.9986 0.035 Uiso 1 1 calc R . .
C37 C 0.5944(3) -0.2555(3) 1.0956(3) 0.0319(9) Uani 1 1 d . . .
H37 H 0.5845 -0.3135 1.1489 0.038 Uiso 1 1 calc R . .
C38 C 0.5845(3) -0.1692(3) 1.1064(3) 0.0330(9) Uani 1 1 d . . .
H38 H 0.5683 -0.1676 1.1672 0.040 Uiso 1 1 calc R . .
C39 C 0.5981(3) -0.0855(3) 1.0288(3) 0.0299(8) Uani 1 1 d . . .
H39 H 0.5902 -0.0264 1.0368 0.036 Uiso 1 1 calc R . .
C40 C 0.6232(3) -0.0855(3) 0.9385(3) 0.0252(8) Uani 1 1 d . . .
N41 N 0.6433(2) 0.0024(2) 0.8605(2) 0.0262(7) Uani 1 1 d . . .
H41 H 0.6258 0.0453 0.8900 0.031 Uiso 1 1 calc R . .
C42 C 0.5808(3) 0.0417(3) 0.7861(3) 0.0259(8) Uani 1 1 d . . .
C43 C 0.4985(3) 0.0050(3) 0.7884(3) 0.0279(8) Uani 1 1 d . . .
H43 H 0.4804 -0.0521 0.8392 0.034 Uiso 1 1 calc R . .
C44 C 0.4418(3) 0.0518(3) 0.7157(3) 0.0300(8) Uani 1 1 d . . .
C45 C 0.4691(3) 0.1379(3) 0.6455(3) 0.0316(9) Uani 1 1 d . . .
H45 H 0.4285 0.1724 0.5985 0.038 Uiso 1 1 calc R . .
C46 C 0.5531(3) 0.1769(3) 0.6399(3) 0.0308(9) Uani 1 1 d . . .
C47 C 0.6126(3) 0.1240(3) 0.7096(3) 0.0285(8) Uani 1 1 d . . .
O48 O 0.69858(19) 0.14764(18) 0.70840(18) 0.0308(6) Uani 1 1 d . . .
C49 C 0.7496(3) -0.3997(3) 0.6710(3) 0.0343(9) Uani 1 1 d . . .
C50 C 0.7777(3) -0.3193(3) 0.5753(3) 0.0458(11) Uani 1 1 d . . .
H50A H 0.8101 -0.2727 0.5854 0.069 Uiso 1 1 calc R . .
H50B H 0.7212 -0.2871 0.5447 0.069 Uiso 1 1 calc R . .
H50C H 0.8195 -0.3469 0.5350 0.069 Uiso 1 1 calc R . .
C51 C 0.7093(3) -0.4762(3) 0.6510(3) 0.0418(11) Uani 1 1 d . . .
H51A H 0.7575 -0.5028 0.6143 0.063 Uiso 1 1 calc R . .
H51B H 0.6553 -0.4471 0.6153 0.063 Uiso 1 1 calc R . .
H51C H 0.6891 -0.5276 0.7108 0.063 Uiso 1 1 calc R . .
C52 C 0.8361(3) -0.4467(4) 0.7229(4) 0.0502(13) Uani 1 1 d . . .
H52A H 0.8654 -0.3982 0.7332 0.075 Uiso 1 1 calc R . .
H52B H 0.8811 -0.4746 0.6849 0.075 Uiso 1 1 calc R . .
H52C H 0.8173 -0.4972 0.7837 0.075 Uiso 1 1 calc R . .
C53 C 0.4221(3) -0.3856(3) 0.8420(3) 0.0322(9) Uani 1 1 d . . .
C54 C 0.3733(3) -0.3549(3) 0.7532(3) 0.0426(10) Uani 1 1 d . . .
H54A H 0.3718 -0.2851 0.7199 0.064 Uiso 1 1 calc R . .
H54B H 0.3090 -0.3741 0.7707 0.064 Uiso 1 1 calc R . .
H54C H 0.4078 -0.3858 0.7120 0.064 Uiso 1 1 calc R . .
C55 C 0.4282(3) -0.4952(3) 0.8908(3) 0.0416(10) Uani 1 1 d . . .
H55A H 0.4695 -0.5232 0.8505 0.062 Uiso 1 1 calc R . .
H55B H 0.3655 -0.5173 0.9020 0.062 Uiso 1 1 calc R . .
H55C H 0.4536 -0.5153 0.9511 0.062 Uiso 1 1 calc R . .
C56 C 0.3602(3) -0.3446(3) 0.9098(3) 0.0415(10) Uani 1 1 d . . .
H56A H 0.3903 -0.3632 0.9673 0.062 Uiso 1 1 calc R . .
H56B H 0.2986 -0.3700 0.9260 0.062 Uiso 1 1 calc R . .
H56C H 0.3525 -0.2745 0.8791 0.062 Uiso 1 1 calc R . .
C57 C 0.5789(3) 0.2730(3) 0.5626(3) 0.0359(9) Uani 1 1 d . . .
C58 C 0.6689(3) 0.2575(3) 0.5006(3) 0.0438(11) Uani 1 1 d . . .
H58A H 0.7215 0.2336 0.5388 0.066 Uiso 1 1 calc R . .
H58B H 0.6826 0.3185 0.4486 0.066 Uiso 1 1 calc R . .
H58C H 0.6596 0.2107 0.4752 0.066 Uiso 1 1 calc R . .
C59 C 0.5016(3) 0.3214(3) 0.4978(3) 0.0426(11) Uani 1 1 d . . .
H59A H 0.4916 0.2801 0.4662 0.064 Uiso 1 1 calc R . .
H59B H 0.5205 0.3832 0.4505 0.064 Uiso 1 1 calc R . .
H59C H 0.4433 0.3317 0.5353 0.064 Uiso 1 1 calc R . .
C60 C 0.5952(4) 0.3412(3) 0.6078(3) 0.0477(12) Uani 1 1 d . . .
H60A H 0.5368 0.3543 0.6437 0.072 Uiso 1 1 calc R . .
H60B H 0.6153 0.4014 0.5584 0.072 Uiso 1 1 calc R . .
H60C H 0.6440 0.3114 0.6502 0.072 Uiso 1 1 calc R . .
C61 C 0.3546(3) 0.0072(3) 0.7121(3) 0.0368(9) Uani 1 1 d . . .
C62 C 0.2889(3) 0.0793(3) 0.6446(4) 0.0507(12) Uani 1 1 d . . .
H62A H 0.2663 0.1316 0.6658 0.076 Uiso 1 1 calc R . .
H62B H 0.2353 0.0473 0.6434 0.076 Uiso 1 1 calc R . .
H62C H 0.3226 0.1052 0.5812 0.076 Uiso 1 1 calc R . .
C63 C 0.3007(4) -0.0360(4) 0.8105(3) 0.0577(14) Uani 1 1 d . . .
H63A H 0.2803 0.0144 0.8348 0.087 Uiso 1 1 calc R . .
H63B H 0.3416 -0.0858 0.8529 0.087 Uiso 1 1 calc R . .
H63C H 0.2457 -0.0643 0.8066 0.087 Uiso 1 1 calc R . .
C64 C 0.3884(4) -0.0733(3) 0.6767(4) 0.0502(12) Uani 1 1 d . . .
H64A H 0.3342 -0.1029 0.6731 0.075 Uiso 1 1 calc R . .
H64B H 0.4292 -0.1218 0.7204 0.075 Uiso 1 1 calc R . .
H64C H 0.4235 -0.0468 0.6141 0.075 Uiso 1 1 calc R . .
C65 C 0.9059(6) -0.4785(6) 1.4072(5) 0.106(3) Uiso 1 1 d D . .
H65A H 0.9168 -0.4272 1.4260 0.159 Uiso 1 1 calc R . .
H65B H 0.9620 -0.5237 1.4134 0.159 Uiso 1 1 calc R . .
H65C H 0.8525 -0.5123 1.4479 0.159 Uiso 1 1 calc R . .
C66 C 0.8846(8) -0.4354(7) 1.3052(6) 0.150(4) Uiso 1 1 d D . .
H66A H 0.8617 -0.4871 1.2932 0.180 Uiso 1 1 calc R . .
H66B H 0.9454 -0.4206 1.2656 0.180 Uiso 1 1 calc R . .
C67 C 0.8164(5) -0.3469(6) 1.2668(7) 0.140(4) Uiso 1 1 d D . .
H67A H 0.8403 -0.2909 1.2701 0.168 Uiso 1 1 calc R . .
H67B H 0.8103 -0.3325 1.2000 0.168 Uiso 1 1 calc R . .
C68 C 0.7212(6) -0.3656(6) 1.3252(7) 0.135(3) Uiso 1 1 d D . .
H68A H 0.6758 -0.3094 1.2993 0.162 Uiso 1 1 calc R . .
H68B H 0.7266 -0.3755 1.3910 0.162 Uiso 1 1 calc R . .
C69 C 0.6863(7) -0.4541(7) 1.3234(9) 0.176(5) Uiso 1 1 d D . .
H69A H 0.6677 -0.4392 1.2609 0.264 Uiso 1 1 calc R . .
H69B H 0.6321 -0.4737 1.3711 0.264 Uiso 1 1 calc R . .
H69C H 0.7365 -0.5064 1.3370 0.264 Uiso 1 1 calc R . .

loop_
_atom_site_aniso_label
_atom_site_aniso_U_11
_atom_site_aniso_U_22
_atom_site_aniso_U_33
_atom_site_aniso_U_23
_atom_site_aniso_U_13
_atom_site_aniso_U_12
Zr1 0.0244(2) 0.0285(2) 0.0325(2) -0.01352(17) -0.00326(15) -0.00334(15)
Zr2 0.0293(2) 0.0279(2) 0.0299(2) -0.01171(17) -0.00432(16) -0.00573(16)
O3 0.0295(15) 0.0334(14) 0.0335(14) -0.0160(13) -0.0079(12) -0.0033(12)
C4 0.039(2) 0.038(2) 0.037(2) -0.0136(19) -0.0171(19) -0.0019(19)
C5 0.041(3) 0.053(3) 0.049(3) -0.024(2) -0.014(2) -0.007(2)
C6 0.052(3) 0.051(3) 0.034(2) -0.013(2) -0.010(2) -0.004(2)
O7 0.0324(15) 0.0297(14) 0.0269(13) -0.0128(12) -0.0018(11) -0.0058(11)
C8 0.038(2) 0.030(2) 0.028(2) -0.0107(17) -0.0027(17) -0.0046(17)
C9 0.040(2) 0.040(2) 0.032(2) -0.0173(19) -0.0090(18) 0.0000(19)
C10 0.041(3) 0.057(3) 0.037(2) -0.023(2) 0.005(2) -0.007(2)
O11 0.0360(16) 0.0288(14) 0.0357(15) -0.0113(13) -0.0060(12) 0.0002(12)
C12 0.035(2) 0.032(2) 0.036(2) -0.0039(19) -0.0043(18) 0.0021(18)
C13 0.038(3) 0.035(2) 0.060(3) -0.006(2) -0.007(2) -0.004(2)
C14 0.051(3) 0.045(3) 0.050(3) -0.007(2) -0.018(2) 0.002(2)
O15 0.0260(15) 0.0429(16) 0.0466(17) -0.0202(15) -0.0009(13) -0.0053(12)
C16 0.029(2) 0.056(3) 0.077(4) -0.028(3) 0.007(2) -0.004(2)
C17 0.035(3) 0.096(5) 0.170(8) -0.077(5) -0.007(4) -0.009(3)
C18 0.043(3) 0.072(4) 0.158(7) -0.070(5) 0.003(4) 0.003(3)
O19 0.0410(17) 0.0336(15) 0.0394(16) -0.0201(13) -0.0083(13) -0.0020(13)
C20 0.059(3) 0.042(2) 0.039(2) -0.025(2) -0.007(2) -0.005(2)
C21 0.088(4) 0.053(3) 0.081(4) -0.036(3) -0.003(3) -0.027(3)
C22 0.066(4) 0.069(4) 0.076(4) -0.050(3) -0.010(3) 0.012(3)
O23 0.0395(17) 0.0427(17) 0.0424(17) -0.0129(14) -0.0023(14) -0.0180(14)
C24 0.053(3) 0.068(3) 0.054(3) -0.014(3) 0.005(3) -0.027(3)
C25 0.075(6) 0.076(8) 0.069(4) 0.024(5) -0.021(4) -0.037(6)
C26 0.067(4) 0.097(5) 0.084(5) -0.023(4) -0.004(3) -0.041(4)
O27 0.0239(14) 0.0343(14) 0.0375(15) -0.0186(13) 0.0015(11) -0.0070(11)
C28 0.026(2) 0.0297(19) 0.0263(19) -0.0098(17) -0.0029(16) -0.0053(16)
C29 0.031(2) 0.0273(19) 0.031(2) -0.0115(17) -0.0045(17) -0.0018(16)
C30 0.032(2) 0.028(2) 0.034(2) -0.0139(18) -0.0043(17) -0.0052(17)
C31 0.029(2) 0.030(2) 0.030(2) -0.0098(17) -0.0076(16) -0.0036(16)
C32 0.027(2) 0.030(2) 0.030(2) -0.0123(17) -0.0018(16) -0.0021(16)
C33 0.0248(19) 0.0253(18) 0.031(2) -0.0137(17) -0.0038(16) -0.0031(15)
N34 0.0252(16) 0.0239(15) 0.0261(16) -0.0107(14) -0.0033(13) -0.0032(13)
C35 0.0215(19) 0.031(2) 0.0264(19) -0.0133(17) -0.0033(15) 0.0007(15)
C36 0.029(2) 0.0253(19) 0.033(2) -0.0099(17) -0.0040(17) -0.0024(16)
C37 0.034(2) 0.030(2) 0.0262(19) -0.0058(17) -0.0014(17) -0.0040(17)
C38 0.037(2) 0.037(2) 0.027(2) -0.0141(18) -0.0045(17) -0.0018(18)
C39 0.031(2) 0.029(2) 0.032(2) -0.0146(18) -0.0033(17) -0.0003(16)
C40 0.0233(19) 0.0263(19) 0.0271(19) -0.0114(16) -0.0044(15) -0.0010(15)
N41 0.0284(17) 0.0249(16) 0.0259(16) -0.0104(14) -0.0046(13) -0.0014(13)
C42 0.029(2) 0.0264(19) 0.0241(18) -0.0119(16) -0.0053(16) 0.0012(16)
C43 0.032(2) 0.0285(19) 0.0248(19) -0.0129(17) 0.0014(16) -0.0042(16)
C44 0.031(2) 0.033(2) 0.029(2) -0.0160(18) -0.0049(17) 0.0003(17)
C45 0.035(2) 0.032(2) 0.030(2) -0.0125(18) -0.0088(17) -0.0010(17)
C46 0.034(2) 0.031(2) 0.0254(19) -0.0097(17) 0.0002(16) -0.0028(17)
C47 0.033(2) 0.0267(19) 0.029(2) -0.0134(17) -0.0029(16) -0.0028(16)
O48 0.0314(15) 0.0300(14) 0.0307(14) -0.0094(12) -0.0027(12) -0.0097(12)
C49 0.031(2) 0.037(2) 0.040(2) -0.021(2) 0.0007(18) -0.0070(18)
C50 0.051(3) 0.051(3) 0.043(3) -0.028(2) 0.011(2) -0.015(2)
C51 0.042(3) 0.042(2) 0.053(3) -0.032(2) 0.005(2) -0.006(2)
C52 0.030(2) 0.058(3) 0.078(4) -0.046(3) -0.004(2) 0.005(2)
C53 0.029(2) 0.033(2) 0.035(2) -0.0122(18) 0.0006(17) -0.0093(17)
C54 0.037(2) 0.043(2) 0.046(3) -0.011(2) -0.012(2) -0.008(2)
C55 0.041(3) 0.031(2) 0.051(3) -0.012(2) -0.006(2) -0.0096(19)
C56 0.032(2) 0.044(2) 0.053(3) -0.025(2) 0.006(2) -0.0122(19)
C57 0.040(2) 0.033(2) 0.032(2) -0.0082(18) -0.0068(18) -0.0036(18)
C58 0.042(3) 0.042(2) 0.037(2) -0.004(2) -0.004(2) -0.007(2)
C59 0.046(3) 0.038(2) 0.032(2) 0.0002(19) -0.008(2) -0.002(2)
C60 0.066(3) 0.027(2) 0.046(3) -0.006(2) -0.010(2) -0.011(2)
C61 0.032(2) 0.040(2) 0.037(2) -0.011(2) -0.0067(18) -0.0086(18)
C62 0.039(3) 0.048(3) 0.065(3) -0.018(3) -0.018(2) -0.003(2)
C63 0.040(3) 0.089(4) 0.043(3) -0.018(3) -0.002(2) -0.029(3)
C64 0.048(3) 0.046(3) 0.065(3) -0.024(3) -0.021(2) -0.006(2)

loop_
_atom_type_symbol
_atom_type_description
_atom_type_scat_dispersion_real
_atom_type_scat_dispersion_imag
_atom_type_scat_source
C C 0.0033 0.0016 'International Tables Vol C Tables 4.2.6.8 and 6.1.1.4'
H H 0.0000 0.0000 'International Tables Vol C Tables 4.2.6.8 and 6.1.1.4'
N N 0.0061 0.0033 'International Tables Vol C Tables 4.2.6.8 and 6.1.1.4'
O O 0.0106 0.0060 'International Tables Vol C Tables 4.2.6.8 and 6.1.1.4'
Zr Zr -2.9673 0.5597 'International Tables Vol C Tables 4.2.6.8 and 6.1.1.4'

loop_
_geom_angle_atom_site_label_1
_geom_angle_atom_site_label_2
_geom_angle_atom_site_label_3
_geom_angle
_geom_angle_site_symmetry_1
_geom_angle_site_symmetry_3
_geom_angle_publ_flag
O15 Zr1 O11 103.86(12) . . ?
O15 Zr1 O27 96.92(11) . . ?
O11 Zr1 O27 97.07(11) . . ?
O15 Zr1 O3 99.39(11) . . ?
O11 Zr1 O3 91.34(11) . . ?
O27 Zr1 O3 159.28(10) . . ?
O15 Zr1 O7 100.29(11) . . ?
O11 Zr1 O7 151.91(11) . . ?
O27 Zr1 O7 94.02(10) . . ?
O3 Zr1 O7 70.59(9) . . ?
O15 Zr1 N34 165.05(11) . . ?
O11 Zr1 N34 85.36(11) . . ?
O27 Zr1 N34 69.94(10) . . ?
O3 Zr1 N34 92.03(10) . . ?
O7 Zr1 N34 74.36(10) . . ?
O15 Zr1 Zr2 102.30(9) . . ?
O11 Zr1 Zr2 122.50(8) . . ?
O27 Zr1 Zr2 129.11(8) . . ?
O3 Zr1 Zr2 34.06(7) . . ?
O7 Zr1 Zr2 36.52(6) . . ?
N34 Zr1 Zr2 81.86(7) . . ?
O23 Zr2 O19 103.42(12) . . ?
O23 Zr2 O48 99.83(12) . . ?
O19 Zr2 O48 95.16(11) . . ?
O23 Zr2 O3 106.53(12) . . ?
O19 Zr2 O3 95.59(11) . . ?
O48 Zr2 O3 148.27(10) . . ?
O23 Zr2 O7 94.70(11) . . ?
O19 Zr2 O7 160.30(11) . . ?
O48 Zr2 O7 89.20(10) . . ?
O3 Zr2 O7 71.56(10) . . ?
O23 Zr2 N41 167.63(11) . . ?
O19 Zr2 N41 81.54(11) . . ?
O48 Zr2 N41 68.23(10) . . ?
O3 Zr2 N41 83.98(10) . . ?
O7 Zr2 N41 82.28(10) . . ?
O23 Zr2 Zr1 103.41(9) . . ?
O19 Zr2 Zr1 129.07(8) . . ?
O48 Zr2 Zr1 121.52(7) . . ?
O3 Zr2 Zr1 35.08(7) . . ?
O7 Zr2 Zr1 36.49(7) . . ?
N41 Zr2 Zr1 81.31(7) . . ?
C4 O3 Zr2 128.3(2) . . ?
C4 O3 Zr1 117.8(2) . . ?
Zr2 O3 Zr1 110.86(11) . . ?
O3 C4 C6 109.7(4) . . ?
O3 C4 C5 110.1(3) . . ?
C6 C4 C5 114.0(4) . . ?
O3 C4 H4 107.6 . . ?
C6 C4 H4 107.6 . . ?
C5 C4 H4 107.6 . . ?
C4 C5 H5A 109.5 . . ?
C4 C5 H5B 109.5 . . ?
H5A C5 H5B 109.5 . . ?
C4 C5 H5C 109.5 . . ?
H5A C5 H5C 109.5 . . ?
H5B C5 H5C 109.5 . . ?
C4 C6 H6A 109.5 . . ?
C4 C6 H6B 109.5 . . ?
H6A C6 H6B 109.5 . . ?
C4 C6 H6C 109.5 . . ?
H6A C6 H6C 109.5 . . ?
H6B C6 H6C 109.5 . . ?
C8 O7 Zr1 129.0(2) . . ?
C8 O7 Zr2 120.8(2) . . ?
Zr1 O7 Zr2 106.99(11) . . ?
O7 C8 C9 111.1(3) . . ?
O7 C8 C10 110.1(3) . . ?
C9 C8 C10 112.5(3) . . ?
O7 C8 H8 107.6 . . ?
C9 C8 H8 107.6 . . ?
C10 C8 H8 107.6 . . ?
C8 C9 H9A 109.5 . . ?
C8 C9 H9B 109.5 . . ?
H9A C9 H9B 109.5 . . ?
C8 C9 H9C 109.5 . . ?
H9A C9 H9C 109.5 . . ?
H9B C9 H9C 109.5 . . ?
C8 C10 H10A 109.5 . . ?
C8 C10 H10B 109.5 . . ?
H10A C10 H10B 109.5 . . ?
C8 C10 H10C 109.5 . . ?
H10A C10 H10C 109.5 . . ?
H10B C10 H10C 109.5 . . ?
C12 O11 Zr1 171.7(3) . . ?
O11 C12 C13 109.2(4) . . ?
O11 C12 C14 109.7(4) . . ?
C13 C12 C14 112.1(4) . . ?
O11 C12 H12 108.6 . . ?
C13 C12 H12 108.6 . . ?
C14 C12 H12 108.6 . . ?
C12 C13 H13A 109.5 . . ?
C12 C13 H13B 109.5 . . ?
H13A C13 H13B 109.5 . . ?
C12 C13 H13C 109.5 . . ?
H13A C13 H13C 109.5 . . ?
H13B C13 H13C 109.5 . . ?
C12 C14 H14A 109.5 . . ?
C12 C14 H14B 109.5 . . ?
H14A C14 H14B 109.5 . . ?
C12 C14 H14C 109.5 . . ?
H14A C14 H14C 109.5 . . ?
H14B C14 H14C 109.5 . . ?
C16 O15 Zr1 169.6(3) . . ?
O15 C16 C17 109.9(5) . . ?
O15 C16 C18 110.5(4) . . ?
C17 C16 C18 113.6(5) . . ?
O15 C16 H16 107.5 . . ?
C17 C16 H16 107.5 . . ?
C18 C16 H16 107.5 . . ?
C16 C17 H17A 109.5 . . ?
C16 C17 H17B 109.5 . . ?
H17A C17 H17B 109.5 . . ?
C16 C17 H17C 109.5 . . ?
H17A C17 H17C 109.5 . . ?
H17B C17 H17C 109.5 . . ?
C16 C18 H18A 109.5 . . ?
C16 C18 H18B 109.5 . . ?
H18A C18 H18B 109.5 . . ?
C16 C18 H18C 109.5 . . ?
H18A C18 H18C 109.5 . . ?
H18B C18 H18C 109.5 . . ?
C20 O19 Zr2 159.9(3) . . ?
O19 C20 C21 109.7(4) . . ?
O19 C20 C22 108.5(4) . . ?
C21 C20 C22 113.2(5) . . ?
O19 C20 H20 108.4 . . ?
C21 C20 H20 108.4 . . ?
C22 C20 H20 108.4 . . ?
C20 C21 H21A 109.5 . . ?
C20 C21 H21B 109.5 . . ?
H21A C21 H21B 109.5 . . ?
C20 C21 H21C 109.5 . . ?
H21A C21 H21C 109.5 . . ?
H21B C21 H21C 109.5 . . ?
C20 C22 H22A 109.5 . . ?
C20 C22 H22B 109.5 . . ?
H22A C22 H22B 109.5 . . ?
C20 C22 H22C 109.5 . . ?
H22A C22 H22C 109.5 . . ?
H22B C22 H22C 109.5 . . ?
C24 O23 Zr2 177.4(3) . . ?
O23 C24 C26 110.8(5) . . ?
O23 C24 C25 108.2(5) . . ?
C26 C24 C25 113.4(6) . . ?
O23 C24 H24 108.1 . . ?
C26 C24 H24 108.1 . . ?
C25 C24 H24 108.1 . . ?
C24 C25 H25A 109.5 . . ?
C24 C25 H25B 109.5 . . ?
H25A C25 H25B 109.5 . . ?
C24 C25 H25C 109.5 . . ?
H25A C25 H25C 109.5 . . ?
H25B C25 H25C 109.5 . . ?
C24 C26 H26A 109.5 . . ?
C24 C26 H26B 109.5 . . ?
H26A C26 H26B 109.5 . . ?
C24 C26 H26C 109.5 . . ?
H26A C26 H26C 109.5 . . ?
H26B C26 H26C 109.5 . . ?
C28 O27 Zr1 124.8(2) . . ?
O27 C28 C33 118.3(3) . . ?
O27 C28 C29 122.8(3) . . ?
C33 C28 C29 118.9(3) . . ?
C30 C29 C28 117.1(3) . . ?
C30 C29 C49 121.8(3) . . ?
C28 C29 C49 121.1(3) . . ?
C29 C30 C31 124.1(4) . . ?
C29 C30 H30 118.0 . . ?
C31 C30 H30 118.0 . . ?
C32 C31 C30 117.1(4) . . ?
C32 C31 C53 124.2(3) . . ?
C30 C31 C53 118.7(3) . . ?
C31 C32 C33 120.6(3) . . ?
C31 C32 H32 119.7 . . ?
C33 C32 H32 119.7 . . ?
C32 C33 C28 122.1(3) . . ?
C32 C33 N34 123.1(3) . . ?
C28 C33 N34 114.7(3) . . ?
C35 N34 C33 118.3(3) . . ?
C35 N34 Zr1 113.3(2) . . ?
C33 N34 Zr1 106.3(2) . . ?
C35 N34 H34 106.0 . . ?
C33 N34 H34 106.0 . . ?
Zr1 N34 H34 106.0 . . ?
C36 C35 C40 119.4(3) . . ?
C36 C35 N34 120.9(3) . . ?
C40 C35 N34 119.5(3) . . ?
C35 C36 C37 121.2(3) . . ?
C35 C36 H36 119.4 . . ?
C37 C36 H36 119.4 . . ?
C38 C37 C36 119.3(4) . . ?
C38 C37 H37 120.3 . . ?
C36 C37 H37 120.3 . . ?
C39 C38 C37 119.9(4) . . ?
C39 C38 H38 120.1 . . ?
C37 C38 H38 120.1 . . ?
C38 C39 C40 121.5(3) . . ?
C38 C39 H39 119.2 . . ?
C40 C39 H39 119.2 . . ?
C39 C40 C35 118.6(3) . . ?
C39 C40 N41 119.7(3) . . ?
C35 C40 N41 121.6(3) . . ?
C40 N41 C42 118.8(3) . . ?
C40 N41 Zr2 127.1(2) . . ?
C42 N41 Zr2 105.6(2) . . ?
C40 N41 H41 99.7 . . ?
C42 N41 H41 99.7 . . ?
Zr2 N41 H41 99.7 . . ?
C43 C42 C47 121.9(3) . . ?
C43 C42 N41 125.0(3) . . ?
C47 C42 N41 113.1(3) . . ?
C42 C43 C44 119.9(4) . . ?
C42 C43 H43 120.0 . . ?
C44 C43 H43 120.0 . . ?
C45 C44 C43 117.6(4) . . ?
C45 C44 C61 121.6(4) . . ?
C43 C44 C61 120.7(4) . . ?
C44 C45 C46 124.1(4) . . ?
C44 C45 H45 118.0 . . ?
C46 C45 H45 118.0 . . ?
C45 C46 C47 116.9(4) . . ?
C45 C46 C57 122.1(4) . . ?
C47 C46 C57 121.0(4) . . ?
O48 C47 C46 123.5(4) . . ?
O48 C47 C42 117.5(3) . . ?
C46 C47 C42 118.9(4) . . ?
C47 O48 Zr2 125.8(2) . . ?
C52 C49 C51 107.9(4) . . ?
C52 C49 C29 110.2(3) . . ?
C51 C49 C29 112.2(3) . . ?
C52 C49 C50 110.3(4) . . ?
C51 C49 C50 107.6(3) . . ?
C29 C49 C50 108.6(3) . . ?
C49 C50 H50A 109.5 . . ?
C49 C50 H50B 109.5 . . ?
H50A C50 H50B 109.5 . . ?
C49 C50 H50C 109.5 . . ?
H50A C50 H50C 109.5 . . ?
H50B C50 H50C 109.5 . . ?
C49 C51 H51A 109.5 . . ?
C49 C51 H51B 109.5 . . ?
H51A C51 H51B 109.5 . . ?
C49 C51 H51C 109.5 . . ?
H51A C51 H51C 109.5 . . ?
H51B C51 H51C 109.5 . . ?
C49 C52 H52A 109.5 . . ?
C49 C52 H52B 109.5 . . ?
H52A C52 H52B 109.5 . . ?
C49 C52 H52C 109.5 . . ?
H52A C52 H52C 109.5 . . ?
H52B C52 H52C 109.5 . . ?
C31 C53 C54 109.7(3) . . ?
C31 C53 C55 111.0(3) . . ?
C54 C53 C55 108.9(3) . . ?
C31 C53 C56 111.3(3) . . ?
C54 C53 C56 108.0(4) . . ?
C55 C53 C56 107.7(3) . . ?
C53 C54 H54A 109.5 . . ?
C53 C54 H54B 109.5 . . ?
H54A C54 H54B 109.5 . . ?
C53 C54 H54C 109.5 . . ?
H54A C54 H54C 109.5 . . ?
H54B C54 H54C 109.5 . . ?
C53 C55 H55A 109.5 . . ?
C53 C55 H55B 109.5 . . ?
H55A C55 H55B 109.5 . . ?
C53 C55 H55C 109.5 . . ?
H55A C55 H55C 109.5 . . ?
H55B C55 H55C 109.5 . . ?
C53 C56 H56A 109.5 . . ?
C53 C56 H56B 109.5 . . ?
H56A C56 H56B 109.5 . . ?
C53 C56 H56C 109.5 . . ?
H56A C56 H56C 109.5 . . ?
H56B C56 H56C 109.5 . . ?
C46 C57 C59 112.3(4) . . ?
C46 C57 C60 109.5(3) . . ?
C59 C57 C60 108.0(4) . . ?
C46 C57 C58 109.8(3) . . ?
C59 C57 C58 107.6(3) . . ?
C60 C57 C58 109.7(4) . . ?
C57 C58 H58A 109.5 . . ?
C57 C58 H58B 109.5 . . ?
H58A C58 H58B 109.5 . . ?
C57 C58 H58C 109.5 . . ?
H58A C58 H58C 109.5 . . ?
H58B C58 H58C 109.5 . . ?
C57 C59 H59A 109.5 . . ?
C57 C59 H59B 109.5 . . ?
H59A C59 H59B 109.5 . . ?
C57 C59 H59C 109.5 . . ?
H59A C59 H59C 109.5 . . ?
H59B C59 H59C 109.5 . . ?
C57 C60 H60A 109.5 . . ?
C57 C60 H60B 109.5 . . ?
H60A C60 H60B 109.5 . . ?
C57 C60 H60C 109.5 . . ?
H60A C60 H60C 109.5 . . ?
H60B C60 H60C 109.5 . . ?
C62 C61 C63 109.4(4) . . ?
C62 C61 C64 108.0(4) . . ?
C63 C61 C64 108.6(4) . . ?
C62 C61 C44 112.4(4) . . ?
C63 C61 C44 110.9(3) . . ?
C64 C61 C44 107.5(3) . . ?
C61 C62 H62A 109.5 . . ?
C61 C62 H62B 109.5 . . ?
H62A C62 H62B 109.5 . . ?
C61 C62 H62C 109.5 . . ?
H62A C62 H62C 109.5 . . ?
H62B C62 H62C 109.5 . . ?
C61 C63 H63A 109.5 . . ?
C61 C63 H63B 109.5 . . ?
H63A C63 H63B 109.5 . . ?
C61 C63 H63C 109.5 . . ?
H63A C63 H63C 109.5 . . ?
H63B C63 H63C 109.5 . . ?
C61 C64 H64A 109.5 . . ?
C61 C64 H64B 109.5 . . ?
H64A C64 H64B 109.5 . . ?
C61 C64 H64C 109.5 . . ?
H64A C64 H64C 109.5 . . ?
H64B C64 H64C 109.5 . . ?
C66 C65 H65A 109.5 . . ?
C66 C65 H65B 109.5 . . ?
H65A C65 H65B 109.5 . . ?
C66 C65 H65C 109.5 . . ?
H65A C65 H65C 109.5 . . ?
H65B C65 H65C 109.5 . . ?
C65 C66 C67 122.7(9) . . ?
C65 C66 H66A 106.7 . . ?
C67 C66 H66A 106.7 . . ?
C65 C66 H66B 106.7 . . ?
C67 C66 H66B 106.7 . . ?
H66A C66 H66B 106.6 . . ?
C68 C67 C66 109.0(8) . . ?
C68 C67 H67A 109.9 . . ?
C66 C67 H67A 109.9 . . ?
C68 C67 H67B 109.9 . . ?
C66 C67 H67B 109.9 . . ?
H67A C67 H67B 108.3 . . ?
C67 C68 C69 109.9(8) . . ?
C67 C68 H68A 109.7 . . ?
C69 C68 H68A 109.7 . . ?
C67 C68 H68B 109.7 . . ?
C69 C68 H68B 109.7 . . ?
H68A C68 H68B 108.2 . . ?
C68 C69 H69A 109.5 . . ?
C68 C69 H69B 109.5 . . ?
H69A C69 H69B 109.5 . . ?
C68 C69 H69C 109.5 . . ?
H69A C69 H69C 109.5 . . ?
H69B C69 H69C 109.5 . . ?

loop_
_geom_bond_atom_site_label_1
_geom_bond_atom_site_label_2
_geom_bond_distance
_geom_bond_site_symmetry_2
_geom_bond_publ_flag
Zr1 O15 1.914(3) . ?
Zr1 O11 1.924(3) . ?
Zr1 O27 2.056(3) . ?
Zr1 O3 2.173(2) . ?
Zr1 O7 2.197(3) . ?
Zr1 N34 2.522(3) . ?
Zr1 Zr2 3.5341(5) . ?
Zr2 O23 1.910(3) . ?
Zr2 O19 1.949(3) . ?
Zr2 O48 2.058(3) . ?
Zr2 O3 2.118(3) . ?
Zr2 O7 2.199(2) . ?
Zr2 N41 2.556(3) . ?
O3 C4 1.465(5) . ?
C4 C6 1.511(6) . ?
C4 C5 1.513(6) . ?
C4 H4 1.0000 . ?
C5 H5A 0.9800 . ?
C5 H5B 0.9800 . ?
C5 H5C 0.9800 . ?
C6 H6A 0.9800 . ?
C6 H6B 0.9800 . ?
C6 H6C 0.9800 . ?
O7 C8 1.448(4) . ?
C8 C9 1.513(6) . ?
C8 C10 1.515(6) . ?
C8 H8 1.0000 . ?
C9 H9A 0.9800 . ?
C9 H9B 0.9800 . ?
C9 H9C 0.9800 . ?
C10 H10A 0.9800 . ?
C10 H10B 0.9800 . ?
C10 H10C 0.9800 . ?
O11 C12 1.412(5) . ?
C12 C13 1.510(6) . ?
C12 C14 1.514(6) . ?
C12 H12 1.0000 . ?
C13 H13A 0.9800 . ?
C13 H13B 0.9800 . ?
C13 H13C 0.9800 . ?
C14 H14A 0.9800 . ?
C14 H14B 0.9800 . ?
C14 H14C 0.9800 . ?
O15 C16 1.411(5) . ?
C16 C17 1.476(7) . ?
C16 C18 1.480(7) . ?
C16 H16 1.0000 . ?
C17 H17A 0.9800 . ?
C17 H17B 0.9800 . ?
C17 H17C 0.9800 . ?
C18 H18A 0.9800 . ?
C18 H18B 0.9800 . ?
C18 H18C 0.9800 . ?
O19 C20 1.422(5) . ?
C20 C21 1.511(7) . ?
C20 C22 1.521(7) . ?
C20 H20 1.0000 . ?
C21 H21A 0.9800 . ?
C21 H21B 0.9800 . ?
C21 H21C 0.9800 . ?
C22 H22A 0.9800 . ?
C22 H22B 0.9800 . ?
C22 H22C 0.9800 . ?
O23 C24 1.425(6) . ?
C24 C26 1.454(8) . ?
C24 C25 1.505(9) . ?
C24 H24 1.0000 . ?
C25 H25A 0.9800 . ?
C25 H25B 0.9800 . ?
C25 H25C 0.9800 . ?
C26 H26A 0.9800 . ?
C26 H26B 0.9800 . ?
C26 H26C 0.9800 . ?
O27 C28 1.341(5) . ?
C28 C33 1.398(5) . ?
C28 C29 1.417(5) . ?
C29 C30 1.392(6) . ?
C29 C49 1.536(5) . ?
C30 C31 1.416(5) . ?
C30 H30 0.9500 . ?
C31 C32 1.375(5) . ?
C31 C53 1.526(5) . ?
C32 C33 1.390(5) . ?
C32 H32 0.9500 . ?
C33 N34 1.467(4) . ?
N34 C35 1.435(5) . ?
N34 H34 0.9300 . ?
C35 C36 1.382(5) . ?
C35 C40 1.401(5) . ?
C36 C37 1.394(5) . ?
C36 H36 0.9500 . ?
C37 C38 1.381(5) . ?
C37 H37 0.9500 . ?
C38 C39 1.374(6) . ?
C38 H38 0.9500 . ?
C39 C40 1.397(5) . ?
C39 H39 0.9500 . ?
C40 N41 1.433(5) . ?
N41 C42 1.465(5) . ?
N41 H41 0.9300 . ?
C42 C43 1.377(5) . ?
C42 C47 1.414(5) . ?
C43 C44 1.396(5) . ?
C43 H43 0.9500 . ?
C44 C45 1.393(6) . ?
C44 C61 1.537(6) . ?
C45 C46 1.404(6) . ?
C45 H45 0.9500 . ?
C46 C47 1.406(5) . ?
C46 C57 1.531(6) . ?
C47 O48 1.341(5) . ?
C49 C52 1.531(6) . ?
C49 C51 1.533(5) . ?
C49 C50 1.542(6) . ?
C50 H50A 0.9800 . ?
C50 H50B 0.9800 . ?
C50 H50C 0.9800 . ?
C51 H51A 0.9800 . ?
C51 H51B 0.9800 . ?
C51 H51C 0.9800 . ?
C52 H52A 0.9800 . ?
C52 H52B 0.9800 . ?
C52 H52C 0.9800 . ?
C53 C54 1.528(6) . ?
C53 C55 1.533(6) . ?
C53 C56 1.545(6) . ?
C54 H54A 0.9800 . ?
C54 H54B 0.9800 . ?
C54 H54C 0.9800 . ?
C55 H55A 0.9800 . ?
C55 H55B 0.9800 . ?
C55 H55C 0.9800 . ?
C56 H56A 0.9800 . ?
C56 H56B 0.9800 . ?
C56 H56C 0.9800 . ?
C57 C59 1.532(6) . ?
C57 C60 1.534(6) . ?
C57 C58 1.544(6) . ?
C58 H58A 0.9800 . ?
C58 H58B 0.9800 . ?
C58 H58C 0.9800 . ?
C59 H59A 0.9800 . ?
C59 H59B 0.9800 . ?
C59 H59C 0.9800 . ?
C60 H60A 0.9800 . ?
C60 H60B 0.9800 . ?
C60 H60C 0.9800 . ?
C61 C62 1.523(6) . ?
C61 C63 1.532(6) . ?
C61 C64 1.533(6) . ?
C62 H62A 0.9800 . ?
C62 H62B 0.9800 . ?
C62 H62C 0.9800 . ?
C63 H63A 0.9800 . ?
C63 H63B 0.9800 . ?
C63 H63C 0.9800 . ?
C64 H64A 0.9800 . ?
C64 H64B 0.9800 . ?
C64 H64C 0.9800 . ?
C65 C66 1.522(13) . ?
C65 H65A 0.9800 . ?
C65 H65B 0.9800 . ?
C65 H65C 0.9800 . ?
C66 C67 1.525(15) . ?
C66 H66A 0.9900 . ?
C66 H66B 0.9900 . ?
C67 C68 1.522(13) . ?
C67 H67A 0.9900 . ?
C67 H67B 0.9900 . ?
C68 C69 1.522(17) . ?
C68 H68A 0.9900 . ?
C68 H68B 0.9900 . ?
C69 H69A 0.9800 . ?
C69 H69B 0.9800 . ?
C69 H69C 0.9800 . ?
